data_7229558
loop_
_publ_author_name
'Kawahata, Masatoshi'
'Tominaga, Masahide'
'Maekawa, Yumi'
'Yamaguchi, Kentaro'

_publ_section_title
;
 Preparation and crystal structures of charge-transfer complexes of
 acyclic host molecules bearing pyrogallol derivatives with paraquat
;
_journal_name_full CrystEngComm
_journal_paper_doi 10.1039/C7CE01748K
_journal_year 2017
_chemical_formula_sum 'C45.31 H57.63 F6 N O9.77 P'
_chemical_formula_weight 917.62
_space_group_crystal_system triclinic
_space_group_IT_number 2
_space_group_name_Hall '-P 1'
_space_group_name_H-M_alt 'P -1'
_symmetry_space_group_name_Hall '-P 1'
_symmetry_space_group_name_H-M 'P -1'
_atom_sites_solution_hydrogens geom
_audit_creation_method SHELXL-2016/6
_audit_update_record
;
2017-09-19 deposited with the CCDC.
2017-11-13 downloaded from the CCDC.
;
_cell_angle_alpha 83.815(6)
_cell_angle_beta 84.842(6)
_cell_angle_gamma 76.722(6)
_cell_formula_units_Z 2
_cell_length_a 9.6535(16)
_cell_length_b 12.475(2)
_cell_length_c 18.922(3)
_cell_measurement_reflns_used 9857
_cell_measurement_temperature 100(2)
_cell_measurement_theta_max 77.75
_cell_measurement_theta_min 4.17
_cell_volume 2199.9(6)
_computing_cell_refinement 'SAINT (Bruker AXS, 2015)'
_computing_data_collection 'APEX3 (Bruker AXS, 2015)'
_computing_data_reduction 'SAINT (Bruker AXS, 2015)'
_computing_molecular_graphics 'ORTEP-3 for Windows (Farrugia, 1997)'
_computing_publication_material 'SHELXLE (H\"ubschle et al., 2011)'
_computing_structure_refinement 'SHELXL-2016/6 (Sheldrick, 2016)'
_computing_structure_solution 'SHELXT 2014/5 (Sheldrick, 2014)'
_diffrn_ambient_temperature 100(2)
_diffrn_detector_area_resol_mean 10.24
_diffrn_measured_fraction_theta_full 0.959
_diffrn_measured_fraction_theta_max 0.909
_diffrn_measurement_device_type 'BrukerD8 goniometer'
_diffrn_measurement_method 'omega and phi scans'
_diffrn_radiation_type CuK\a
_diffrn_radiation_wavelength 1.54178
_diffrn_reflns_av_R_equivalents 0.0387
_diffrn_reflns_av_unetI/netI 0.0329
_diffrn_reflns_Laue_measured_fraction_full 0.959
_diffrn_reflns_Laue_measured_fraction_max 0.909
_diffrn_reflns_limit_h_max 11
_diffrn_reflns_limit_h_min -12
_diffrn_reflns_limit_k_max 15
_diffrn_reflns_limit_k_min -15
_diffrn_reflns_limit_l_max 23
_diffrn_reflns_limit_l_min -23
_diffrn_reflns_number 28079
_diffrn_reflns_point_group_measured_fraction_full 0.959
_diffrn_reflns_point_group_measured_fraction_max 0.909
_diffrn_reflns_theta_full 67.679
_diffrn_reflns_theta_max 79.068
_diffrn_reflns_theta_min 3.655
_diffrn_source 'rotating-anode X-ray tube'
_exptl_absorpt_coefficient_mu 1.284
_exptl_absorpt_correction_T_max 0.9447
_exptl_absorpt_correction_T_min 0.8622
_exptl_absorpt_correction_type empirical
_exptl_absorpt_process_details 'SADBS Sheldrick 1996'
_exptl_crystal_colour brown
_exptl_crystal_density_diffrn 1.385
_exptl_crystal_description prismatic
_exptl_crystal_F_000 967
_exptl_crystal_size_max 0.110
_exptl_crystal_size_mid 0.050
_exptl_crystal_size_min 0.020
_refine_diff_density_max 0.439
_refine_diff_density_min -0.564
_refine_diff_density_rms 0.092
_refine_ls_extinction_method none
_refine_ls_goodness_of_fit_ref 1.140
_refine_ls_hydrogen_treatment constr
_refine_ls_matrix_type full
_refine_ls_number_parameters 610
_refine_ls_number_reflns 8645
_refine_ls_number_restraints 0
_refine_ls_restrained_S_all 1.140
_refine_ls_R_factor_all 0.0521
_refine_ls_R_factor_gt 0.0434
_refine_ls_shift/su_max 0.001
_refine_ls_shift/su_mean 0.000
_refine_ls_structure_factor_coef Fsqd
_refine_ls_weighting_details 'w=1/[\s^2^(Fo^2^)+(0.0614P)^2^+1.2763P] where P=(Fo^2^+2Fc^2^)/3'
_refine_ls_weighting_scheme calc
_refine_ls_wR_factor_gt 0.1265
_refine_ls_wR_factor_ref 0.1361
_reflns_Friedel_coverage 0.000
_reflns_number_gt 7306
_reflns_number_total 8645
_reflns_threshold_expression 'I > 2\s(I)'
_cod_data_source_file c7ce01748k2.cif
_cod_data_source_block 2b
_cod_database_code 7229558
_shelx_shelxl_version_number 2016/6
_shelx_space_group_comment
;
The symmetry employed for this shelxl refinement is uniquely defined
by the following loop, which should always be used as a source of
symmetry information in preference to the above space-group names.
They are only intended as comments.
;
_shelx_estimated_absorpt_t_min 0.872
_shelx_estimated_absorpt_t_max 0.975

loop_
_space_group_symop_operation_xyz
'x, y, z'
'-x, -y, -z'

loop_
_atom_site_label
_atom_site_type_symbol
_atom_site_fract_x
_atom_site_fract_y
_atom_site_fract_z
_atom_site_U_iso_or_equiv
_atom_site_adp_type
_atom_site_occupancy
_atom_site_site_symmetry_order
_atom_site_calc_flag
_atom_site_refinement_flags_posn
_atom_site_refinement_flags_adp
_atom_site_refinement_flags_occupancy
_atom_site_disorder_assembly
_atom_site_disorder_group
C1 C 0.57395(19) 0.47248(15) 0.20191(9) 0.0188(4) Uani 1 1 d . . . . .
C2 C 0.52997(19) 0.54046(14) 0.26744(9) 0.0184(4) Uani 1 1 d . . . . .
H2A H 0.450212 0.515173 0.295735 0.022 Uiso 1 1 calc R U . . .
H2B H 0.611410 0.526905 0.297973 0.022 Uiso 1 1 calc R U . . .
C3 C 0.4837(2) 0.66548(15) 0.24564(9) 0.0189(4) Uani 1 1 d . . . . .
C4 C 0.3577(2) 0.68364(15) 0.19839(10) 0.0213(4) Uani 1 1 d . . . . .
H4A H 0.326126 0.763443 0.183348 0.026 Uiso 1 1 calc R U . . .
H4B H 0.276837 0.658711 0.225839 0.026 Uiso 1 1 calc R U . . .
C5 C 0.4017(2) 0.61885(16) 0.13231(10) 0.0226(4) Uani 1 1 d . . . . .
H5 H 0.318451 0.632181 0.102127 0.027 Uiso 1 1 calc R U . . .
C6 C 0.5253(2) 0.65866(16) 0.08878(10) 0.0230(4) Uani 1 1 d . . . . .
H6A H 0.495303 0.738530 0.073578 0.028 Uiso 1 1 calc R U . . .
H6B H 0.551709 0.618285 0.045553 0.028 Uiso 1 1 calc R U . . .
C7 C 0.6551(2) 0.63835(15) 0.13429(9) 0.0202(4) Uani 1 1 d . . . . .
C8 C 0.6986(2) 0.51397(15) 0.15920(9) 0.0196(4) Uani 1 1 d . . . . .
H8A H 0.780513 0.501006 0.189352 0.023 Uiso 1 1 calc R U . . .
H8B H 0.729166 0.471366 0.117132 0.023 Uiso 1 1 calc R U . . .
C9 C 0.4466(2) 0.49524(16) 0.15471(10) 0.0219(4) Uani 1 1 d . . . . .
H9A H 0.473692 0.454021 0.111862 0.026 Uiso 1 1 calc R U . . .
H9B H 0.365620 0.469375 0.181377 0.026 Uiso 1 1 calc R U . . .
C10 C 0.6100(2) 0.70311(15) 0.20109(9) 0.0194(4) Uani 1 1 d . . . . .
H10A H 0.581653 0.783168 0.186098 0.023 Uiso 1 1 calc R U . . .
H10B H 0.692210 0.691245 0.230957 0.023 Uiso 1 1 calc R U . . .
C11 C 0.6153(2) 0.34981(15) 0.22779(9) 0.0200(4) Uani 1 1 d . . . . .
C12 C 0.7549(2) 0.28836(15) 0.21951(10) 0.0217(4) Uani 1 1 d . . . . .
H12 H 0.827104 0.322340 0.196063 0.026 Uiso 1 1 calc R U . . .
C13 C 0.7891(2) 0.17723(16) 0.24548(10) 0.0223(4) Uani 1 1 d . . . . .
C14 C 0.6835(2) 0.12557(15) 0.27953(10) 0.0224(4) Uani 1 1 d . . . . .
C15 C 0.5440(2) 0.18692(16) 0.28782(10) 0.0223(4) Uani 1 1 d . . . . .
C16 C 0.5096(2) 0.29774(15) 0.26252(10) 0.0213(4) Uani 1 1 d . . . . .
H16 H 0.414122 0.338800 0.268643 0.026 Uiso 1 1 calc R U . . .
C17 C 1.0351(2) 0.16082(19) 0.20792(12) 0.0325(5) Uani 1 1 d . . . . .
H17A H 1.126310 0.106805 0.210675 0.049 Uiso 1 1 calc R U . . .
H17B H 1.039098 0.225408 0.232268 0.049 Uiso 1 1 calc R U . . .
H17C H 1.016629 0.183935 0.157851 0.049 Uiso 1 1 calc R U . . .
C18 C 0.6681(3) -0.05849(17) 0.27100(12) 0.0346(5) Uani 1 1 d . . . . .
H18A H 0.565930 -0.050328 0.284028 0.052 Uiso 1 1 calc R U . . .
H18B H 0.718533 -0.134378 0.284983 0.052 Uiso 1 1 calc R U . . .
H18C H 0.683077 -0.042517 0.219379 0.052 Uiso 1 1 calc R U . . .
C19 C 0.3057(2) 0.1891(2) 0.33341(13) 0.0365(5) Uani 1 1 d . . . . .
H19A H 0.301991 0.247276 0.364919 0.055 Uiso 1 1 calc R U . . .
H19B H 0.246728 0.138535 0.355295 0.055 Uiso 1 1 calc R U . . .
H19C H 0.269543 0.222690 0.287511 0.055 Uiso 1 1 calc R U . . .
C20 C 0.4447(2) 0.72727(14) 0.31333(9) 0.0187(4) Uani 1 1 d . . . . .
C21 C 0.5470(2) 0.71907(15) 0.36262(9) 0.0189(4) Uani 1 1 d . . . . .
H21 H 0.640435 0.675707 0.353864 0.023 Uiso 1 1 calc R U . . .
C22 C 0.5133(2) 0.77397(14) 0.42469(9) 0.0193(4) Uani 1 1 d . . . . .
C23 C 0.3757(2) 0.83574(15) 0.43960(9) 0.0203(4) Uani 1 1 d . . . . .
C24 C 0.2733(2) 0.84200(15) 0.39150(10) 0.0219(4) Uani 1 1 d . . . . .
C25 C 0.3077(2) 0.78931(15) 0.32828(10) 0.0215(4) Uani 1 1 d . . . . .
H25 H 0.236773 0.796061 0.295374 0.026 Uiso 1 1 calc R U . . .
C26 C 0.7521(2) 0.72114(18) 0.45839(11) 0.0281(4) Uani 1 1 d . . . . .
H26A H 0.785198 0.758167 0.413883 0.042 Uiso 1 1 calc R U . . .
H26B H 0.761582 0.642598 0.452623 0.042 Uiso 1 1 calc R U . . .
H26C H 0.809815 0.728562 0.496879 0.042 Uiso 1 1 calc R U . . .
C27 C 0.3178(3) 0.99970(16) 0.50010(12) 0.0317(5) Uani 1 1 d . . . . .
H27A H 0.320810 1.023055 0.547648 0.048 Uiso 1 1 calc R U . . .
H27B H 0.223991 1.032400 0.481934 0.048 Uiso 1 1 calc R U . . .
H27C H 0.391868 1.024440 0.467911 0.048 Uiso 1 1 calc R U . . .
C28 C 0.0294(2) 0.90750(19) 0.36457(12) 0.0317(5) Uani 1 1 d . . . . .
H28A H -0.061370 0.948171 0.385575 0.048 Uiso 1 1 calc R U . . .
H28B H 0.020854 0.833039 0.356607 0.048 Uiso 1 1 calc R U . . .
H28C H 0.053575 0.946623 0.319037 0.048 Uiso 1 1 calc R U . . .
C29 C 0.7816(2) 0.67286(15) 0.08980(9) 0.0207(4) Uani 1 1 d . . . . .
C30 C 0.8221(2) 0.63228(16) 0.02287(10) 0.0233(4) Uani 1 1 d . . . . .
H30 H 0.771433 0.584095 0.006305 0.028 Uiso 1 1 calc R U . . .
C31 C 0.9353(2) 0.66154(18) -0.01951(10) 0.0270(4) Uani 1 1 d . . . . .
C32 C 1.0115(3) 0.7322(2) 0.00439(12) 0.0370(5) Uani 1 1 d . . . . .
C33 C 0.9745(2) 0.76959(19) 0.07192(11) 0.0327(5) Uani 1 1 d . . . . .
C34 C 0.8594(2) 0.74132(17) 0.11402(10) 0.0253(4) Uani 1 1 d . . . . .
H34 H 0.834085 0.768889 0.159394 0.030 Uiso 1 1 calc R U . . .
C35 C 0.9001(2) 0.5601(2) -0.11408(11) 0.0342(5) Uani 1 1 d . . . . .
H35A H 0.800138 0.599738 -0.116171 0.051 Uiso 1 1 calc R U . . .
H35B H 0.905692 0.491103 -0.083239 0.051 Uiso 1 1 calc R U . . .
H35C H 0.940058 0.543201 -0.162115 0.051 Uiso 1 1 calc R U . . .
C36A C 1.2460(4) 0.7396(3) -0.03407(18) 0.0374(11) Uani 0.649(7) 1 d . . P A 1
H36A H 1.266324 0.769314 0.008778 0.045 Uiso 0.649(7) 1 calc R U P A 1
H36B H 1.305867 0.762659 -0.074837 0.045 Uiso 0.649(7) 1 calc R U P A 1
H36C H 1.266571 0.658640 -0.026903 0.045 Uiso 0.649(7) 1 calc R U P A 1
C36B C 1.1626(10) 0.8440(7) -0.0456(4) 0.055(3) Uani 0.351(7) 1 d . . P A 2
H36D H 1.071077 0.890838 -0.059341 0.066 Uiso 0.351(7) 1 calc R U P A 2
H36E H 1.234603 0.846018 -0.085356 0.066 Uiso 0.351(7) 1 calc R U P A 2
H36F H 1.192582 0.871449 -0.004135 0.066 Uiso 0.351(7) 1 calc R U P A 2
C37 C 1.0210(3) 0.8797(2) 0.15916(14) 0.0424(6) Uani 1 1 d . . . . .
H37A H 1.016620 0.819776 0.196704 0.064 Uiso 1 1 calc R U . . .
H37B H 0.927812 0.931490 0.157865 0.064 Uiso 1 1 calc R U . . .
H37C H 1.093359 0.918826 0.169031 0.064 Uiso 1 1 calc R U . . .
O1 O 0.92310(15) 0.11170(11) 0.24142(8) 0.0289(3) Uani 1 1 d . . . . .
O2 O 0.72212(16) 0.01716(11) 0.30696(8) 0.0280(3) Uani 1 1 d . . . . .
O3 O 0.44870(15) 0.12966(11) 0.32255(8) 0.0280(3) Uani 1 1 d . . . . .
O4 O 0.60686(14) 0.77052(11) 0.47548(7) 0.0235(3) Uani 1 1 d . . . . .
O5 O 0.34211(15) 0.88170(11) 0.50420(7) 0.0238(3) Uani 1 1 d . . . . .
O6 O 0.13907(15) 0.89976(12) 0.41190(7) 0.0289(3) Uani 1 1 d . . . . .
O7 O 0.97934(16) 0.62756(14) -0.08596(7) 0.0335(4) Uani 1 1 d . . . . .
O8A O 1.0995(4) 0.7804(3) -0.04752(17) 0.0361(9) Uani 0.649(7) 1 d . . P A 1
O8B O 1.1473(7) 0.7339(6) -0.0281(3) 0.0309(16) Uani 0.351(7) 1 d . . P A 2
O9 O 1.0575(2) 0.83494(17) 0.09233(10) 0.0530(5) Uani 1 1 d . . . . .
C38 C 0.5635(2) 0.45826(15) 0.48834(9) 0.0215(4) Uani 1 1 d . . . . .
C39 C 0.6914(2) 0.43866(17) 0.52169(10) 0.0254(4) Uani 1 1 d . . . . .
H39 H 0.698323 0.479369 0.560364 0.030 Uiso 1 1 calc R U . . .
C40 C 0.8067(2) 0.36097(17) 0.49884(10) 0.0270(4) Uani 1 1 d . . . . .
H40 H 0.893039 0.348149 0.522056 0.032 Uiso 1 1 calc R U . . .
C41 C 0.6789(2) 0.31866(16) 0.41068(10) 0.0250(4) Uani 1 1 d . . . . .
H41 H 0.675187 0.276904 0.372047 0.030 Uiso 1 1 calc R U . . .
C42 C 0.5606(2) 0.39504(16) 0.43191(10) 0.0238(4) Uani 1 1 d . . . . .
H42 H 0.475461 0.405285 0.408038 0.029 Uiso 1 1 calc R U . . .
C43 C 0.9238(2) 0.21576(18) 0.42189(11) 0.0292(4) Uani 1 1 d . . . . .
H43A H 0.903737 0.185862 0.379052 0.044 Uiso 1 1 calc R U . . .
H43B H 0.942125 0.156224 0.460411 0.044 Uiso 1 1 calc R U . . .
H43C H 1.007896 0.247840 0.411663 0.044 Uiso 1 1 calc R U . . .
N1 N 0.79980(18) 0.30224(13) 0.44381(8) 0.0231(3) Uani 1 1 d . . . . .
F1 F 0.20277(14) 0.48629(13) 0.32301(9) 0.0479(4) Uani 1 1 d . . . . .
F2 F 0.0116(2) 0.57443(13) 0.26188(7) 0.0567(4) Uani 1 1 d . . . . .
F3 F -0.13482(14) 0.52078(13) 0.35273(8) 0.0467(4) Uani 1 1 d . . . . .
F4 F 0.05600(16) 0.43578(12) 0.41230(7) 0.0444(3) Uani 1 1 d . . . . .
F5 F 0.03703(15) 0.39355(11) 0.30080(7) 0.0385(3) Uani 1 1 d . . . . .
F6 F 0.03091(14) 0.61576(11) 0.37305(7) 0.0382(3) Uani 1 1 d . . . . .
P1 P 0.03356(5) 0.50525(4) 0.33636(2) 0.02346(13) Uani 1 1 d . . . . .
C44 C 0.4082(6) 0.1470(4) 0.1056(3) 0.0778(15) Uani 0.773(5) 1 d . . P . .
H44A H 0.481847 0.162367 0.069313 0.117 Uiso 0.773(5) 1 calc R U P . .
H44B H 0.445062 0.139460 0.152960 0.117 Uiso 0.773(5) 1 calc R U P . .
H44C H 0.323855 0.208082 0.102971 0.117 Uiso 0.773(5) 1 calc R U P . .
C45 C 0.3688(5) 0.0428(4) 0.0931(2) 0.0658(12) Uani 0.773(5) 1 d . . P . .
C46 C 0.2944(6) 0.0391(5) 0.0293(3) 0.0886(17) Uani 0.773(5) 1 d . . P . .
H46A H 0.359254 0.044194 -0.013228 0.133 Uiso 0.773(5) 1 calc R U P . .
H46B H 0.211265 0.101181 0.026276 0.133 Uiso 0.773(5) 1 calc R U P . .
H46C H 0.262887 -0.030695 0.032260 0.133 Uiso 0.773(5) 1 calc R U P . .
O10 O 0.3818(6) -0.0328(4) 0.1360(3) 0.148(2) Uani 0.773(5) 1 d . . P . .

loop_
_atom_site_aniso_label
_atom_site_aniso_U_11
_atom_site_aniso_U_22
_atom_site_aniso_U_33
_atom_site_aniso_U_23
_atom_site_aniso_U_13
_atom_site_aniso_U_12
C1 0.0190(9) 0.0195(9) 0.0197(8) -0.0073(7) 0.0035(7) -0.0071(7)
C2 0.0200(9) 0.0189(9) 0.0176(8) -0.0048(7) 0.0025(7) -0.0069(7)
C3 0.0205(9) 0.0199(9) 0.0173(8) -0.0050(7) 0.0030(7) -0.0063(7)
C4 0.0195(9) 0.0226(9) 0.0221(9) -0.0043(7) 0.0005(7) -0.0047(7)
C5 0.0202(9) 0.0279(10) 0.0212(9) -0.0053(7) -0.0013(7) -0.0074(8)
C6 0.0253(10) 0.0277(10) 0.0178(8) -0.0048(7) 0.0006(7) -0.0094(8)
C7 0.0230(9) 0.0226(9) 0.0171(8) -0.0056(7) 0.0027(7) -0.0090(8)
C8 0.0203(9) 0.0209(9) 0.0193(8) -0.0074(7) 0.0032(7) -0.0073(7)
C9 0.0211(9) 0.0251(9) 0.0225(9) -0.0080(7) 0.0012(7) -0.0096(8)
C10 0.0221(9) 0.0201(9) 0.0173(8) -0.0038(7) 0.0025(7) -0.0078(7)
C11 0.0226(9) 0.0211(9) 0.0188(8) -0.0077(7) 0.0012(7) -0.0080(8)
C12 0.0230(10) 0.0216(9) 0.0225(9) -0.0073(7) 0.0028(7) -0.0084(8)
C13 0.0221(10) 0.0217(9) 0.0240(9) -0.0091(7) 0.0008(7) -0.0041(8)
C14 0.0275(10) 0.0190(9) 0.0222(9) -0.0058(7) -0.0019(7) -0.0066(8)
C15 0.0252(10) 0.0243(9) 0.0206(8) -0.0066(7) 0.0022(7) -0.0112(8)
C16 0.0216(9) 0.0215(9) 0.0227(9) -0.0071(7) 0.0020(7) -0.0078(8)
C17 0.0232(10) 0.0314(11) 0.0429(12) -0.0078(9) 0.0033(9) -0.0062(9)
C18 0.0430(13) 0.0223(10) 0.0413(12) -0.0073(9) 0.0007(10) -0.0126(10)
C19 0.0257(11) 0.0372(12) 0.0454(13) 0.0048(10) 0.0054(9) -0.0114(10)
C20 0.0217(9) 0.0164(8) 0.0188(8) -0.0027(6) 0.0027(7) -0.0069(7)
C21 0.0192(9) 0.0176(8) 0.0200(8) -0.0043(7) 0.0040(7) -0.0051(7)
C22 0.0217(9) 0.0173(8) 0.0201(8) -0.0020(7) 0.0006(7) -0.0077(7)
C23 0.0250(10) 0.0175(8) 0.0185(8) -0.0055(7) 0.0060(7) -0.0056(7)
C24 0.0216(9) 0.0184(9) 0.0234(9) -0.0037(7) 0.0052(7) -0.0014(7)
C25 0.0216(9) 0.0215(9) 0.0210(9) -0.0034(7) 0.0009(7) -0.0041(8)
C26 0.0229(10) 0.0349(11) 0.0277(10) -0.0095(8) -0.0023(8) -0.0056(9)
C27 0.0418(13) 0.0203(10) 0.0331(11) -0.0104(8) 0.0051(9) -0.0059(9)
C28 0.0225(10) 0.0340(11) 0.0354(11) -0.0074(9) -0.0014(8) 0.0020(9)
C29 0.0220(9) 0.0221(9) 0.0188(8) -0.0039(7) 0.0018(7) -0.0070(8)
C30 0.0257(10) 0.0272(10) 0.0202(9) -0.0063(7) 0.0014(7) -0.0114(8)
C31 0.0304(11) 0.0344(11) 0.0197(9) -0.0095(8) 0.0047(8) -0.0136(9)
C32 0.0370(13) 0.0523(14) 0.0306(11) -0.0157(10) 0.0143(9) -0.0289(11)
C33 0.0330(12) 0.0409(12) 0.0324(11) -0.0161(9) 0.0051(9) -0.0222(10)
C34 0.0285(10) 0.0301(10) 0.0207(9) -0.0082(8) 0.0026(8) -0.0123(9)
C35 0.0351(12) 0.0494(13) 0.0243(10) -0.0183(9) 0.0054(9) -0.0182(11)
C36A 0.034(2) 0.055(3) 0.0277(17) -0.0080(15) 0.0031(14) -0.0197(19)
C36B 0.084(6) 0.065(6) 0.036(4) -0.015(3) 0.022(4) -0.063(5)
C37 0.0376(13) 0.0513(15) 0.0478(14) -0.0291(12) 0.0038(10) -0.0209(12)
O1 0.0239(7) 0.0241(7) 0.0371(8) -0.0045(6) 0.0035(6) -0.0033(6)
O2 0.0347(8) 0.0188(7) 0.0314(7) -0.0030(5) -0.0029(6) -0.0069(6)
O3 0.0267(7) 0.0244(7) 0.0339(7) -0.0014(6) 0.0047(6) -0.0107(6)
O4 0.0215(7) 0.0277(7) 0.0230(6) -0.0108(5) 0.0008(5) -0.0059(6)
O5 0.0300(7) 0.0206(7) 0.0205(6) -0.0073(5) 0.0055(5) -0.0054(6)
O6 0.0215(7) 0.0338(8) 0.0278(7) -0.0102(6) 0.0020(6) 0.0032(6)
O7 0.0362(9) 0.0489(9) 0.0228(7) -0.0151(6) 0.0110(6) -0.0237(7)
O8A 0.035(2) 0.055(2) 0.0253(15) 0.0022(13) -0.0018(12) -0.0267(16)
O8B 0.022(3) 0.053(4) 0.024(3) -0.012(2) 0.012(2) -0.020(3)
O9 0.0497(11) 0.0768(13) 0.0517(10) -0.0404(10) 0.0218(8) -0.0473(10)
C38 0.0282(10) 0.0229(9) 0.0163(8) -0.0022(7) 0.0024(7) -0.0131(8)
C39 0.0263(10) 0.0315(10) 0.0221(9) -0.0105(8) 0.0025(7) -0.0118(9)
C40 0.0273(10) 0.0350(11) 0.0230(9) -0.0088(8) 0.0001(8) -0.0138(9)
C41 0.0340(11) 0.0242(10) 0.0194(9) -0.0051(7) -0.0010(8) -0.0102(9)
C42 0.0318(11) 0.0236(9) 0.0185(8) -0.0029(7) -0.0031(7) -0.0100(8)
C43 0.0277(11) 0.0319(11) 0.0283(10) -0.0099(8) 0.0050(8) -0.0065(9)
N1 0.0272(9) 0.0247(8) 0.0193(7) -0.0044(6) 0.0034(6) -0.0103(7)
F1 0.0272(7) 0.0515(9) 0.0667(10) -0.0195(7) 0.0160(7) -0.0129(6)
F2 0.1007(14) 0.0432(8) 0.0296(7) 0.0017(6) -0.0166(8) -0.0205(9)
F3 0.0245(7) 0.0538(9) 0.0660(10) -0.0286(7) -0.0048(6) -0.0058(6)
F4 0.0539(9) 0.0553(9) 0.0297(7) 0.0049(6) -0.0081(6) -0.0255(7)
F5 0.0455(8) 0.0313(7) 0.0406(7) -0.0163(6) -0.0006(6) -0.0075(6)
F6 0.0394(8) 0.0369(7) 0.0428(7) -0.0200(6) -0.0061(6) -0.0090(6)
P1 0.0230(3) 0.0271(3) 0.0213(2) -0.00857(19) 0.00086(18) -0.0056(2)
C44 0.089(4) 0.073(3) 0.073(3) 0.011(2) -0.018(3) -0.025(3)
C45 0.063(3) 0.050(2) 0.072(3) 0.013(2) -0.003(2) 0.003(2)
C46 0.088(4) 0.075(3) 0.097(4) -0.018(3) -0.009(3) 0.000(3)
O10 0.193(6) 0.088(3) 0.169(5) 0.066(3) -0.080(4) -0.053(3)

loop_
_atom_type_symbol
_atom_type_description
_atom_type_scat_dispersion_real
_atom_type_scat_dispersion_imag
_atom_type_scat_source
C C 0.0181 0.0091 'International Tables Vol C Tables 4.2.6.8 and 6.1.1.4'
H H 0.0000 0.0000 'International Tables Vol C Tables 4.2.6.8 and 6.1.1.4'
F F 0.0727 0.0534 'International Tables Vol C Tables 4.2.6.8 and 6.1.1.4'
N N 0.0311 0.0180 'International Tables Vol C Tables 4.2.6.8 and 6.1.1.4'
O O 0.0492 0.0322 'International Tables Vol C Tables 4.2.6.8 and 6.1.1.4'
P P 0.2955 0.4335 'International Tables Vol C Tables 4.2.6.8 and 6.1.1.4'

loop_
_geom_angle_atom_site_label_1
_geom_angle_atom_site_label_2
_geom_angle_atom_site_label_3
_geom_angle
_geom_angle_site_symmetry_3
C11 C1 C9 110.61(14) .
C11 C1 C8 112.37(15) .
C9 C1 C8 108.60(14) .
C11 C1 C2 108.89(14) .
C9 C1 C2 108.52(15) .
C8 C1 C2 107.73(13) .
C3 C2 C1 112.08(14) .
C3 C2 H2A 109.2 .
C1 C2 H2A 109.2 .
C3 C2 H2B 109.2 .
C1 C2 H2B 109.2 .
H2A C2 H2B 107.9 .
C4 C3 C20 112.39(15) .
C4 C3 C2 107.89(14) .
C20 C3 C2 108.98(14) .
C4 C3 C10 108.65(14) .
C20 C3 C10 110.54(13) .
C2 C3 C10 108.28(15) .
C3 C4 C5 110.25(15) .
C3 C4 H4A 109.6 .
C5 C4 H4A 109.6 .
C3 C4 H4B 109.6 .
C5 C4 H4B 109.6 .
H4A C4 H4B 108.1 .
C9 C5 C6 109.89(16) .
C9 C5 C4 110.14(15) .
C6 C5 C4 109.84(14) .
C9 C5 H5 109.0 .
C6 C5 H5 109.0 .
C4 C5 H5 109.0 .
C5 C6 C7 109.81(15) .
C5 C6 H6A 109.7 .
C7 C6 H6A 109.7 .
C5 C6 H6B 109.7 .
C7 C6 H6B 109.7 .
H6A C6 H6B 108.2 .
C29 C7 C6 110.02(14) .
C29 C7 C8 108.76(15) .
C6 C7 C8 109.19(14) .
C29 C7 C10 112.40(14) .
C6 C7 C10 108.18(15) .
C8 C7 C10 108.24(14) .
C7 C8 C1 111.54(15) .
C7 C8 H8A 109.3 .
C1 C8 H8A 109.3 .
C7 C8 H8B 109.3 .
C1 C8 H8B 109.3 .
H8A C8 H8B 108.0 .
C5 C9 C1 110.06(14) .
C5 C9 H9A 109.6 .
C1 C9 H9A 109.6 .
C5 C9 H9B 109.6 .
C1 C9 H9B 109.6 .
H9A C9 H9B 108.2 .
C7 C10 C3 111.37(14) .
C7 C10 H10A 109.4 .
C3 C10 H10A 109.4 .
C7 C10 H10B 109.4 .
C3 C10 H10B 109.4 .
H10A C10 H10B 108.0 .
C12 C11 C16 118.94(17) .
C12 C11 C1 122.05(16) .
C16 C11 C1 119.00(17) .
C11 C12 C13 120.33(17) .
C11 C12 H12 119.8 .
C13 C12 H12 119.8 .
O1 C13 C12 124.32(17) .
O1 C13 C14 115.12(17) .
C12 C13 C14 120.55(18) .
O2 C14 C15 121.85(17) .
O2 C14 C13 118.93(18) .
C15 C14 C13 119.14(17) .
O3 C15 C16 124.54(18) .
O3 C15 C14 114.91(17) .
C16 C15 C14 120.54(17) .
C15 C16 C11 120.49(18) .
C15 C16 H16 119.8 .
C11 C16 H16 119.8 .
O1 C17 H17A 109.5 .
O1 C17 H17B 109.5 .
H17A C17 H17B 109.5 .
O1 C17 H17C 109.5 .
H17A C17 H17C 109.5 .
H17B C17 H17C 109.5 .
O2 C18 H18A 109.5 .
O2 C18 H18B 109.5 .
H18A C18 H18B 109.5 .
O2 C18 H18C 109.5 .
H18A C18 H18C 109.5 .
H18B C18 H18C 109.5 .
O3 C19 H19A 109.5 .
O3 C19 H19B 109.5 .
H19A C19 H19B 109.5 .
O3 C19 H19C 109.5 .
H19A C19 H19C 109.5 .
H19B C19 H19C 109.5 .
C25 C20 C21 118.41(16) .
C25 C20 C3 121.66(16) .
C21 C20 C3 119.91(16) .
C20 C21 C22 120.76(17) .
C20 C21 H21 119.6 .
C22 C21 H21 119.6 .
O4 C22 C23 114.85(15) .
O4 C22 C21 124.49(17) .
C23 C22 C21 120.64(17) .
C24 C23 O5 121.74(17) .
C24 C23 C22 118.65(16) .
O5 C23 C22 119.40(16) .
O6 C24 C23 114.93(16) .
O6 C24 C25 124.20(17) .
C23 C24 C25 120.84(17) .
C20 C25 C24 120.66(17) .
C20 C25 H25 119.7 .
C24 C25 H25 119.7 .
O4 C26 H26A 109.5 .
O4 C26 H26B 109.5 .
H26A C26 H26B 109.5 .
O4 C26 H26C 109.5 .
H26A C26 H26C 109.5 .
H26B C26 H26C 109.5 .
O5 C27 H27A 109.5 .
O5 C27 H27B 109.5 .
H27A C27 H27B 109.5 .
O5 C27 H27C 109.5 .
H27A C27 H27C 109.5 .
H27B C27 H27C 109.5 .
O6 C28 H28A 109.5 .
O6 C28 H28B 109.5 .
H28A C28 H28B 109.5 .
O6 C28 H28C 109.5 .
H28A C28 H28C 109.5 .
H28B C28 H28C 109.5 .
C34 C29 C30 118.72(17) .
C34 C29 C7 122.44(16) .
C30 C29 C7 118.83(15) .
C31 C30 C29 121.00(17) .
C31 C30 H30 119.5 .
C29 C30 H30 119.5 .
O7 C31 C30 124.57(17) .
O7 C31 C32 115.29(17) .
C30 C31 C32 120.13(18) .
C33 C32 O8B 119.5(3) .
C33 C32 C31 118.95(18) .
O8B C32 C31 118.3(3) .
C33 C32 O8A 122.9(2) .
C31 C32 O8A 116.6(2) .
O9 C33 C32 115.32(18) .
O9 C33 C34 123.90(18) .
C32 C33 C34 120.77(18) .
C29 C34 C33 120.37(18) .
C29 C34 H34 119.8 .
C33 C34 H34 119.8 .
O7 C35 H35A 109.5 .
O7 C35 H35B 109.5 .
H35A C35 H35B 109.5 .
O7 C35 H35C 109.5 .
H35A C35 H35C 109.5 .
H35B C35 H35C 109.5 .
O8A C36A H36A 109.5 .
O8A C36A H36B 109.5 .
H36A C36A H36B 109.5 .
O8A C36A H36C 109.5 .
H36A C36A H36C 109.5 .
H36B C36A H36C 109.5 .
O8B C36B H36D 109.5 .
O8B C36B H36E 109.5 .
H36D C36B H36E 109.5 .
O8B C36B H36F 109.5 .
H36D C36B H36F 109.5 .
H36E C36B H36F 109.5 .
O9 C37 H37A 109.5 .
O9 C37 H37B 109.5 .
H37A C37 H37B 109.5 .
O9 C37 H37C 109.5 .
H37A C37 H37C 109.5 .
H37B C37 H37C 109.5 .
C13 O1 C17 117.35(16) .
C14 O2 C18 114.25(16) .
C15 O3 C19 117.02(16) .
C22 O4 C26 116.73(14) .
C23 O5 C27 115.37(14) .
C24 O6 C28 117.10(15) .
C31 O7 C35 117.27(15) .
C32 O8A C36A 110.4(3) .
C32 O8B C36B 110.7(6) .
C33 O9 C37 117.92(17) .
C39 C38 C42 116.84(18) .
C39 C38 C38 121.7(2) 2_666
C42 C38 C38 121.5(2) 2_666
C40 C39 C38 120.21(17) .
C40 C39 H39 119.9 .
C38 C39 H39 119.9 .
N1 C40 C39 121.08(18) .
N1 C40 H40 119.5 .
C39 C40 H40 119.5 .
N1 C41 C42 120.64(17) .
N1 C41 H41 119.7 .
C42 C41 H41 119.7 .
C41 C42 C38 120.88(18) .
C41 C42 H42 119.6 .
C38 C42 H42 119.6 .
N1 C43 H43A 109.5 .
N1 C43 H43B 109.5 .
H43A C43 H43B 109.5 .
N1 C43 H43C 109.5 .
H43A C43 H43C 109.5 .
H43B C43 H43C 109.5 .
C41 N1 C40 120.35(18) .
C41 N1 C43 119.48(16) .
C40 N1 C43 120.12(17) .
F2 P1 F1 91.12(10) .
F2 P1 F3 91.29(10) .
F1 P1 F3 177.58(9) .
F2 P1 F4 179.57(8) .
F1 P1 F4 88.83(9) .
F3 P1 F4 88.76(8) .
F2 P1 F6 90.24(8) .
F1 P1 F6 89.49(7) .
F3 P1 F6 90.75(7) .
F4 P1 F6 89.33(8) .
F2 P1 F5 90.66(8) .
F1 P1 F5 90.33(8) .
F3 P1 F5 89.38(7) .
F4 P1 F5 89.77(8) .
F6 P1 F5 179.09(8) .
C45 C44 H44A 109.5 .
C45 C44 H44B 109.5 .
H44A C44 H44B 109.5 .
C45 C44 H44C 109.5 .
H44A C44 H44C 109.5 .
H44B C44 H44C 109.5 .
O10 C45 C46 118.5(5) .
O10 C45 C44 121.7(5) .
C46 C45 C44 119.3(4) .
C45 C46 H46A 109.5 .
C45 C46 H46B 109.5 .
H46A C46 H46B 109.5 .
C45 C46 H46C 109.5 .
H46A C46 H46C 109.5 .
H46B C46 H46C 109.5 .

loop_
_geom_bond_atom_site_label_1
_geom_bond_atom_site_label_2
_geom_bond_distance
_geom_bond_site_symmetry_2
C1 C11 1.528(3) .
C1 C9 1.540(2) .
C1 C8 1.546(2) .
C1 C2 1.550(2) .
C2 C3 1.542(2) .
C2 H2A 0.9900 .
C2 H2B 0.9900 .
C3 C4 1.535(2) .
C3 C20 1.539(2) .
C3 C10 1.552(2) .
C4 C5 1.537(3) .
C4 H4A 0.9900 .
C4 H4B 0.9900 .
C5 C9 1.527(3) .
C5 C6 1.535(2) .
C5 H5 1.0000 .
C6 C7 1.542(3) .
C6 H6A 0.9900 .
C6 H6B 0.9900 .
C7 C29 1.538(2) .
C7 C8 1.544(3) .
C7 C10 1.549(2) .
C8 H8A 0.9900 .
C8 H8B 0.9900 .
C9 H9A 0.9900 .
C9 H9B 0.9900 .
C10 H10A 0.9900 .
C10 H10B 0.9900 .
C11 C12 1.393(3) .
C11 C16 1.409(2) .
C12 C13 1.394(3) .
C12 H12 0.9500 .
C13 O1 1.363(2) .
C13 C14 1.401(3) .
C14 O2 1.375(2) .
C14 C15 1.392(3) .
C15 O3 1.372(2) .
C15 C16 1.388(3) .
C16 H16 0.9500 .
C17 O1 1.429(2) .
C17 H17A 0.9800 .
C17 H17B 0.9800 .
C17 H17C 0.9800 .
C18 O2 1.433(2) .
C18 H18A 0.9800 .
C18 H18B 0.9800 .
C18 H18C 0.9800 .
C19 O3 1.418(3) .
C19 H19A 0.9800 .
C19 H19B 0.9800 .
C19 H19C 0.9800 .
C20 C25 1.392(3) .
C20 C21 1.398(3) .
C21 C22 1.399(2) .
C21 H21 0.9500 .
C22 O4 1.368(2) .
C22 C23 1.395(3) .
C23 C24 1.387(3) .
C23 O5 1.387(2) .
C24 O6 1.374(2) .
C24 C25 1.404(3) .
C25 H25 0.9500 .
C26 O4 1.419(2) .
C26 H26A 0.9800 .
C26 H26B 0.9800 .
C26 H26C 0.9800 .
C27 O5 1.431(2) .
C27 H27A 0.9800 .
C27 H27B 0.9800 .
C27 H27C 0.9800 .
C28 O6 1.427(3) .
C28 H28A 0.9800 .
C28 H28B 0.9800 .
C28 H28C 0.9800 .
C29 C34 1.394(3) .
C29 C30 1.404(3) .
C30 C31 1.390(3) .
C30 H30 0.9500 .
C31 O7 1.370(2) .
C31 C32 1.402(3) .
C32 C33 1.396(3) .
C32 O8B 1.401(5) .
C32 O8A 1.416(4) .
C33 O9 1.371(2) .
C33 C34 1.398(3) .
C34 H34 0.9500 .
C35 O7 1.429(2) .
C35 H35A 0.9800 .
C35 H35B 0.9800 .
C35 H35C 0.9800 .
C36A O8A 1.425(6) .
C36A H36A 0.9800 .
C36A H36B 0.9800 .
C36A H36C 0.9800 .
C36B O8B 1.415(10) .
C36B H36D 0.9800 .
C36B H36E 0.9800 .
C36B H36F 0.9800 .
C37 O9 1.420(3) .
C37 H37A 0.9800 .
C37 H37B 0.9800 .
C37 H37C 0.9800 .
C38 C39 1.397(3) .
C38 C42 1.400(2) .
C38 C38 1.482(4) 2_666
C39 C40 1.369(3) .
C39 H39 0.9500 .
C40 N1 1.351(2) .
C40 H40 0.9500 .
C41 N1 1.338(3) .
C41 C42 1.369(3) .
C41 H41 0.9500 .
C42 H42 0.9500 .
C43 N1 1.478(3) .
C43 H43A 0.9800 .
C43 H43B 0.9800 .
C43 H43C 0.9800 .
F1 P1 1.5966(14) .
F2 P1 1.5759(15) .
F3 P1 1.5979(14) .
F4 P1 1.6014(14) .
F5 P1 1.6039(13) .
F6 P1 1.6032(13) .
C44 C45 1.484(6) .
C44 H44A 0.9800 .
C44 H44B 0.9800 .
C44 H44C 0.9800 .
C45 O10 1.168(5) .
C45 C46 1.469(7) .
C46 H46A 0.9800 .
C46 H46B 0.9800 .
C46 H46C 0.9800 .

loop_
_geom_torsion_atom_site_label_1
_geom_torsion_atom_site_label_2
_geom_torsion_atom_site_label_3
_geom_torsion_atom_site_label_4
_geom_torsion
_geom_torsion_site_symmetry_1
C11 C1 C2 C3 -178.89(14) .
C9 C1 C2 C3 -58.42(18) .
C8 C1 C2 C3 58.99(19) .
C1 C2 C3 C4 58.82(18) .
C1 C2 C3 C20 -178.89(14) .
C1 C2 C3 C10 -58.60(18) .
C20 C3 C4 C5 -179.11(14) .
C2 C3 C4 C5 -58.95(18) .
C10 C3 C4 C5 58.23(19) .
C3 C4 C5 C9 60.88(19) .
C3 C4 C5 C6 -60.3(2) .
C9 C5 C6 C7 -60.40(19) .
C4 C5 C6 C7 60.9(2) .
C5 C6 C7 C29 177.26(15) .
C5 C6 C7 C8 57.97(19) .
C5 C6 C7 C10 -59.61(19) .
C29 C7 C8 C1 -177.77(14) .
C6 C7 C8 C1 -57.71(18) .
C10 C7 C8 C1 59.84(18) .
C11 C1 C8 C7 -179.34(14) .
C9 C1 C8 C7 57.96(18) .
C2 C1 C8 C7 -59.39(18) .
C6 C5 C9 C1 61.18(18) .
C4 C5 C9 C1 -59.96(19) .
C11 C1 C9 C5 177.16(14) .
C8 C1 C9 C5 -59.09(18) .
C2 C1 C9 C5 57.76(18) .
C29 C7 C10 C3 -179.12(15) .
C6 C7 C10 C3 59.21(19) .
C8 C7 C10 C3 -58.98(19) .
C4 C3 C10 C7 -58.6(2) .
C20 C3 C10 C7 177.63(15) .
C2 C3 C10 C7 58.31(19) .
C9 C1 C11 C12 128.11(17) .
C8 C1 C11 C12 6.6(2) .
C2 C1 C11 C12 -112.71(18) .
C9 C1 C11 C16 -53.3(2) .
C8 C1 C11 C16 -174.85(15) .
C2 C1 C11 C16 65.9(2) .
C16 C11 C12 C13 -0.2(3) .
C1 C11 C12 C13 178.37(16) .
C11 C12 C13 O1 -178.21(17) .
C11 C12 C13 C14 0.7(3) .
O1 C13 C14 O2 1.5(2) .
C12 C13 C14 O2 -177.42(16) .
O1 C13 C14 C15 178.31(16) .
C12 C13 C14 C15 -0.7(3) .
O2 C14 C15 O3 -2.5(3) .
C13 C14 C15 O3 -179.21(16) .
O2 C14 C15 C16 176.89(16) .
C13 C14 C15 C16 0.2(3) .
O3 C15 C16 C11 179.59(16) .
C14 C15 C16 C11 0.2(3) .
C12 C11 C16 C15 -0.2(3) .
C1 C11 C16 C15 -178.85(16) .
C4 C3 C20 C25 1.5(2) .
C2 C3 C20 C25 -118.04(18) .
C10 C3 C20 C25 123.07(18) .
C4 C3 C20 C21 179.54(15) .
C2 C3 C20 C21 60.0(2) .
C10 C3 C20 C21 -58.9(2) .
C25 C20 C21 C22 -1.4(2) .
C3 C20 C21 C22 -179.55(15) .
C20 C21 C22 O4 -179.85(15) .
C20 C21 C22 C23 1.7(3) .
O4 C22 C23 C24 -178.87(15) .
C21 C22 C23 C24 -0.3(3) .
O4 C22 C23 O5 -3.9(2) .
C21 C22 C23 O5 174.69(15) .
O5 C23 C24 O6 2.0(2) .
C22 C23 C24 O6 176.87(15) .
O5 C23 C24 C25 -176.19(16) .
C22 C23 C24 C25 -1.3(3) .
C21 C20 C25 C24 -0.2(3) .
C3 C20 C25 C24 177.89(16) .
O6 C24 C25 C20 -176.44(16) .
C23 C24 C25 C20 1.6(3) .
C6 C7 C29 C34 130.3(2) .
C8 C7 C29 C34 -110.1(2) .
C10 C7 C29 C34 9.7(3) .
C6 C7 C29 C30 -50.9(2) .
C8 C7 C29 C30 68.6(2) .
C10 C7 C29 C30 -171.54(17) .
C34 C29 C30 C31 -1.6(3) .
C7 C29 C30 C31 179.65(19) .
C29 C30 C31 O7 -178.48(19) .
C29 C30 C31 C32 0.3(3) .
O7 C31 C32 C33 -179.3(2) .
C30 C31 C32 C33 1.8(4) .
O7 C31 C32 O8B -19.8(5) .
C30 C31 C32 O8B 161.3(4) .
O7 C31 C32 O8A 14.5(4) .
C30 C31 C32 O8A -164.4(3) .
O8B C32 C33 O9 18.5(5) .
C31 C32 C33 O9 177.7(2) .
O8A C32 C33 O9 -17.0(4) .
O8B C32 C33 C34 -161.9(4) .
C31 C32 C33 C34 -2.8(4) .
O8A C32 C33 C34 162.6(3) .
C30 C29 C34 C33 0.6(3) .
C7 C29 C34 C33 179.4(2) .
O9 C33 C34 C29 -179.0(2) .
C32 C33 C34 C29 1.5(4) .
C12 C13 O1 C17 -0.3(3) .
C14 C13 O1 C17 -179.26(17) .
C15 C14 O2 C18 70.8(2) .
C13 C14 O2 C18 -112.5(2) .
C16 C15 O3 C19 -0.5(3) .
C14 C15 O3 C19 178.93(17) .
C23 C22 O4 C26 -171.94(16) .
C21 C22 O4 C26 9.5(2) .
C24 C23 O5 C27 -74.5(2) .
C22 C23 O5 C27 110.70(19) .
C23 C24 O6 C28 -179.30(17) .
C25 C24 O6 C28 -1.2(3) .
C30 C31 O7 C35 2.0(3) .
C32 C31 O7 C35 -176.8(2) .
C33 C32 O8A C36A 80.8(4) .
C31 C32 O8A C36A -113.5(3) .
C33 C32 O8B C36B -67.5(7) .
C31 C32 O8B C36B 133.2(5) .
C32 C33 O9 C37 177.2(2) .
C34 C33 O9 C37 -2.4(4) .
C42 C38 C39 C40 0.2(3) .
C38 C38 C39 C40 -180.0(2) 2_666
C38 C39 C40 N1 0.2(3) .
N1 C41 C42 C38 0.5(3) .
C39 C38 C42 C41 -0.6(3) .
C38 C38 C42 C41 179.6(2) 2_666
C42 C41 N1 C40 0.0(3) .
C42 C41 N1 C43 177.26(17) .
C39 C40 N1 C41 -0.4(3) .
C39 C40 N1 C43 -177.60(18) .
